data_7119658
loop_
_publ_author_name
'Yang, H.'
'Du Bois, D. R.'
'Ziller, J. W.'
'Nowick, J. S.'

_publ_section_title
;
 X-ray crystallographic structure of a teixobactin analogue reveals key
 interactions of the teixobactin pharmacophore.
;
_journal_issue 18
_journal_name_full 'Chemical communications (Cambridge, England)'
_journal_page_first 2772
_journal_page_last 2775
_journal_paper_doi 10.1039/c7cc00783c
_journal_volume 53
_journal_year 2017
_chemical_absolute_configuration ad
_chemical_formula_sum 'C30 H57 Cl N9 O10.5'
_chemical_formula_weight 747.29
_chemical_name_common Ac-DELTA1-5-Arg10-teixobactin
_chemical_name_systematic Acetyl-DELTA1-5-Arg10-teixobactin
_space_group_crystal_system monoclinic
_space_group_IT_number 5
_space_group_name_Hall 'C 2y'
_space_group_name_H-M_alt 'C 1 2 1'
_symmetry_space_group_name_Hall 'C 2y'
_symmetry_space_group_name_H-M 'C 1 2 1'
_atom_sites_solution_hydrogens mixed
_atom_sites_solution_primary direct
_atom_sites_solution_secondary difmap
_audit_creation_method SHELXL-2014/7
_audit_update_record
;
2016-12-19 deposited with the CCDC.
2017-02-10 downloaded from the CCDC.
;
_cell_angle_alpha 90
_cell_angle_beta 94.809(3)
_cell_angle_gamma 90
_cell_formula_units_Z 4
_cell_length_a 19.376(3)
_cell_length_b 12.405(2)
_cell_length_c 16.135(3)
_cell_measurement_reflns_used 5818
_cell_measurement_temperature 88(2)
_cell_measurement_theta_max 25.52
_cell_measurement_theta_min 2.28
_cell_volume 3864.5(11)
_computing_cell_refinement 'Bruker SAINT 8.34a, 2013'
_computing_data_collection 'Bruker APEX2 2014.11-0, 2014'
_computing_data_reduction 'Bruker SAINT 8.34a, 2013'
_computing_molecular_graphics 'Bruker SHELXTL'
_computing_publication_material 'Bruker SHELXTL'
_computing_structure_refinement 'SHELXL-2014/7 (Sheldrick, 2014)'
_computing_structure_solution 'Bruker SHELXTL 2014/4'
_diffrn_ambient_temperature 88(2)
_diffrn_measured_fraction_theta_full 1.000
_diffrn_measured_fraction_theta_max 0.999
_diffrn_measurement_device_type 'Bruker SMART APEX II CCD'
_diffrn_measurement_method '\f and \w scans'
_diffrn_radiation_type MoK\a
_diffrn_radiation_wavelength 0.71073
_diffrn_reflns_av_R_equivalents 0.0477
_diffrn_reflns_av_unetI/netI 0.0649
_diffrn_reflns_Laue_measured_fraction_full 1.000
_diffrn_reflns_Laue_measured_fraction_max 0.999
_diffrn_reflns_limit_h_max 24
_diffrn_reflns_limit_h_min -24
_diffrn_reflns_limit_k_max 15
_diffrn_reflns_limit_k_min -15
_diffrn_reflns_limit_l_max 20
_diffrn_reflns_limit_l_min -20
_diffrn_reflns_number 21510
_diffrn_reflns_point_group_measured_fraction_full 1.000
_diffrn_reflns_point_group_measured_fraction_max 0.998
_diffrn_reflns_theta_full 25.500
_diffrn_reflns_theta_max 26.393
_diffrn_reflns_theta_min 1.951
_diffrn_source 'fine-focus sealed tube'
_exptl_absorpt_coefficient_mu 0.163
_exptl_absorpt_correction_T_max 0.8620
_exptl_absorpt_correction_T_min 0.8121
_exptl_absorpt_correction_type multi-scan
_exptl_absorpt_process_details 'Bruker SADABS 2014/5'
_exptl_crystal_colour colorless
_exptl_crystal_density_diffrn 1.284
_exptl_crystal_density_meas ?
_exptl_crystal_density_method not_measured
_exptl_crystal_description plate
_exptl_crystal_F_000 1604
_exptl_crystal_recrystallization_method 'Hanging drop vapor diffusion'
_exptl_crystal_size_max 0.200
_exptl_crystal_size_mid 0.130
_exptl_crystal_size_min 0.030
_refine_diff_density_max 0.193
_refine_diff_density_min -0.348
_refine_diff_density_rms 0.048
_refine_ls_abs_structure_details
; 
 Flack x determined using 2501 quotients [(I+)-(I-)]/[(I+)+(I-)] 
 (Parsons, Flack and Wagner, Acta Cryst. B69 (2013) 249-259). 
;
_refine_ls_abs_structure_Flack 0.04(4)
_refine_ls_extinction_method none
_refine_ls_goodness_of_fit_ref 1.016
_refine_ls_hydrogen_treatment mixed
_refine_ls_matrix_type full
_refine_ls_number_parameters 520
_refine_ls_number_reflns 7914
_refine_ls_number_restraints 4
_refine_ls_restrained_S_all 1.016
_refine_ls_R_factor_all 0.0625
_refine_ls_R_factor_gt 0.0424
_refine_ls_shift/su_max 0.005
_refine_ls_shift/su_mean 0.000
_refine_ls_structure_factor_coef Fsqd
_refine_ls_weighting_details 'w=1/[\s^2^(Fo^2^)+(0.0411P)^2^] where P=(Fo^2^+2Fc^2^)/3'
_refine_ls_weighting_scheme calc
_refine_ls_wR_factor_gt 0.0811
_refine_ls_wR_factor_ref 0.0878
_reflns_Friedel_coverage 0.906
_reflns_Friedel_fraction_full 1.000
_reflns_Friedel_fraction_max 0.997
_reflns_number_gt 6389
_reflns_number_total 7914
_reflns_threshold_expression 'I > 2\s(I)'
_cod_data_source_file c7cc00783c2.cif
_cod_data_source_block jsn29
_cod_depositor_comments
;
The following automatic conversions were performed:

'_exptl_crystal_density_meas' value 'not_measured' was changed to '?'
- the value is perceived as not measured.

Automatic conversion script
Id: cif_fix_values 4268 2015-11-12 08:31:59Z antanas 

 Adding full bibliography for 7119658.cif.
;
_cod_original_cell_volume 3864.5(12)
_cod_original_formula_sum 'C30 H57 Cl N9 O10.50'
_cod_database_code 7119658
_shelx_shelxl_version_number 2014/7
_shelx_space_group_comment
; 
The symmetry employed for this shelxl refinement is uniquely defined 
by the following loop, which should always be used as a source of 
symmetry information in preference to the above space-group names. 
They are only intended as comments. 
;
_shelx_estimated_absorpt_t_min 0.968
_shelx_estimated_absorpt_t_max 0.995

loop_
_space_group_symop_operation_xyz
'x, y, z'
'-x, y, -z'
'x+1/2, y+1/2, z'
'-x+1/2, y+1/2, -z'

loop_
_atom_site_label
_atom_site_type_symbol
_atom_site_fract_x
_atom_site_fract_y
_atom_site_fract_z
_atom_site_U_iso_or_equiv
_atom_site_adp_type
_atom_site_occupancy
_atom_site_site_symmetry_order
_atom_site_calc_flag
_atom_site_refinement_flags_posn
_atom_site_refinement_flags_adp
_atom_site_refinement_flags_occupancy
Cl1 Cl 0.56654(4) 0.52652(6) 0.21884(6) 0.0192(2) Uani 1 1 d . . .
O1 O 0.80522(14) 0.7259(2) 0.42105(17) 0.0360(8) Uani 1 1 d . . .
O2 O 0.74654(12) 0.60846(19) 0.33510(14) 0.0181(6) Uani 1 1 d . . .
O3 O 0.76799(12) 0.77863(19) 0.19585(16) 0.0212(6) Uani 1 1 d . . .
O4 O 0.62869(13) 0.94208(19) 0.16568(16) 0.0244(6) Uani 1 1 d . . .
O5 O 0.61548(15) 0.8877(2) 0.41114(18) 0.0371(8) Uani 1 1 d . . .
O6 O 0.81274(11) 0.42747(19) 0.08699(15) 0.0183(6) Uani 1 1 d . . .
O7 O 0.63100(14) 0.48762(19) 0.01560(16) 0.0205(6) Uani 1 1 d . . .
H7A H 0.588(2) 0.479(3) 0.016(3) 0.036(13) Uiso 1 1 d . . .
O8 O 0.71166(12) 0.1978(2) 0.21313(17) 0.0259(6) Uani 1 1 d . . .
O9 O 0.47773(13) 0.24789(19) 0.13168(16) 0.0226(6) Uani 1 1 d . . .
N1 N 0.63037(15) 0.7133(3) 0.3751(2) 0.0180(7) Uani 1 1 d . . .
H1 H 0.622(2) 0.662(3) 0.342(2) 0.027(12) Uiso 1 1 d . . .
N2 N 0.68851(15) 0.6844(3) 0.11689(18) 0.0152(7) Uani 1 1 d . . .
H2 H 0.6722(19) 0.630(3) 0.105(2) 0.014(11) Uiso 1 1 d . . .
N3 N 0.58894(15) 0.7826(2) 0.21138(18) 0.0160(7) Uani 1 1 d . . .
H3 H 0.5882(19) 0.707(3) 0.203(2) 0.024(10) Uiso 1 1 d . . .
N4 N 0.73973(15) 0.4926(2) 0.17745(18) 0.0140(6) Uani 1 1 d . . .
H4 H 0.699(2) 0.493(3) 0.194(2) 0.027(11) Uiso 1 1 d . . .
N5 N 0.64854(16) 0.3236(2) 0.13980(19) 0.0160(7) Uani 1 1 d . . .
H5 H 0.618(2) 0.360(3) 0.142(2) 0.023(12) Uiso 1 1 d . . .
N6 N 0.55666(15) 0.1386(2) 0.20064(19) 0.0160(7) Uani 1 1 d . . .
H6 H 0.5740(17) 0.075(3) 0.200(2) 0.009(9) Uiso 1 1 d . . .
N7 N 0.40188(16) 0.5893(2) 0.20867(18) 0.0170(7) Uani 1 1 d . . .
H7 H 0.446(2) 0.582(3) 0.208(2) 0.024(11) Uiso 1 1 d . . .
N8 N 0.39188(19) 0.4057(3) 0.2052(2) 0.0197(7) Uani 1 1 d . . .
H8A H 0.432(2) 0.403(4) 0.202(3) 0.036(14) Uiso 1 1 d . . .
H8B H 0.3663(18) 0.350(3) 0.205(2) 0.010(9) Uiso 1 1 d . . .
N9 N 0.29458(15) 0.5089(3) 0.2121(2) 0.0194(7) Uani 1 1 d . . .
H9A H 0.269(2) 0.573(4) 0.206(2) 0.032(12) Uiso 1 1 d . . .
H9B H 0.2726(18) 0.447(3) 0.209(2) 0.017(10) Uiso 1 1 d . . .
C1 C 0.5771(2) 0.5011(3) 0.5730(2) 0.0321(10) Uani 1 1 d . . .
H1A H 0.5662 0.4482 0.5287 0.048 Uiso 1 1 calc R U .
H1B H 0.5351 0.5180 0.6002 0.048 Uiso 1 1 calc R U .
H1C H 0.6121 0.4711 0.6140 0.048 Uiso 1 1 calc R U .
C2 C 0.60501(19) 0.6036(3) 0.5358(2) 0.0241(9) Uani 1 1 d . . .
H2A H 0.6176 0.6553 0.5812 0.029 Uiso 1 1 calc R U .
H2B H 0.5679 0.6367 0.4983 0.029 Uiso 1 1 calc R U .
C3 C 0.66808(18) 0.5843(3) 0.4871(2) 0.0213(8) Uani 1 1 d . . .
H3A H 0.6564 0.5260 0.4455 0.026 Uiso 1 1 calc R U .
C4 C 0.7312(2) 0.5476(4) 0.5444(3) 0.0357(11) Uani 1 1 d . . .
H4A H 0.7714 0.5399 0.5118 0.054 Uiso 1 1 calc R U .
H4B H 0.7211 0.4782 0.5697 0.054 Uiso 1 1 calc R U .
H4C H 0.7414 0.6014 0.5883 0.054 Uiso 1 1 calc R U .
C5 C 0.68517(17) 0.6874(3) 0.4397(2) 0.0183(8) Uani 1 1 d . . .
H5A H 0.6890 0.7485 0.4803 0.022 Uiso 1 1 calc R U .
C6 C 0.75312(19) 0.6788(3) 0.4000(2) 0.0215(9) Uani 1 1 d . . .
C7 C 0.80783(17) 0.5943(3) 0.2898(2) 0.0175(8) Uani 1 1 d . . .
H7B H 0.8378 0.6596 0.2982 0.021 Uiso 1 1 calc R U .
C8 C 0.84781(19) 0.4976(3) 0.3232(2) 0.0265(9) Uani 1 1 d . . .
H8C H 0.8591 0.5061 0.3832 0.040 Uiso 1 1 calc R U .
H8D H 0.8907 0.4910 0.2954 0.040 Uiso 1 1 calc R U .
H8E H 0.8197 0.4325 0.3128 0.040 Uiso 1 1 calc R U .
C9 C 0.78153(17) 0.5871(3) 0.1985(2) 0.0149(7) Uani 1 1 d . . .
H9 H 0.8234 0.5813 0.1666 0.018 Uiso 1 1 calc R U .
C10 C 0.74479(16) 0.6912(3) 0.1698(2) 0.0141(7) Uani 1 1 d . . .
C11 C 0.65247(18) 0.7830(3) 0.0879(2) 0.0176(8) Uani 1 1 d . . .
H11 H 0.6865 0.8310 0.0628 0.021 Uiso 1 1 calc R U .
C12 C 0.59489(19) 0.7551(3) 0.0207(2) 0.0225(9) Uani 1 1 d . . .
H12A H 0.6151 0.7215 -0.0267 0.034 Uiso 1 1 calc R U .
H12B H 0.5704 0.8210 0.0022 0.034 Uiso 1 1 calc R U .
H12C H 0.5623 0.7049 0.0434 0.034 Uiso 1 1 calc R U .
C13 C 0.62318(17) 0.8436(3) 0.1597(2) 0.0154(8) Uani 1 1 d . . .
C14 C 0.55623(17) 0.8261(3) 0.2828(2) 0.0154(8) Uani 1 1 d . . .
H14 H 0.5475 0.9047 0.2731 0.019 Uiso 1 1 calc R U .
C15 C 0.60413(18) 0.8132(3) 0.3629(2) 0.0185(8) Uani 1 1 d . . .
C16 C 0.75685(17) 0.4234(3) 0.1176(2) 0.0144(7) Uani 1 1 d . . .
C17 C 0.70126(17) 0.3459(3) 0.0839(2) 0.0160(8) Uani 1 1 d . . .
H17 H 0.7242 0.2761 0.0718 0.019 Uiso 1 1 calc R U .
C18 C 0.66815(18) 0.3905(3) 0.0017(2) 0.0199(8) Uani 1 1 d . . .
H18A H 0.7046 0.4053 -0.0362 0.024 Uiso 1 1 calc R U .
H18B H 0.6361 0.3362 -0.0250 0.024 Uiso 1 1 calc R U .
C19 C 0.65719(18) 0.2486(3) 0.2002(2) 0.0166(8) Uani 1 1 d . . .
C20 C 0.59383(18) 0.2255(3) 0.2465(2) 0.0166(8) Uani 1 1 d . . .
H20 H 0.5637 0.2911 0.2438 0.020 Uiso 1 1 calc R U .
C21 C 0.61247(19) 0.1973(3) 0.3378(2) 0.0234(8) Uani 1 1 d . . .
H21 H 0.6478 0.1384 0.3399 0.028 Uiso 1 1 calc R U .
C22 C 0.6466(2) 0.2970(3) 0.3807(3) 0.0327(10) Uani 1 1 d . . .
H22A H 0.6892 0.3147 0.3549 0.049 Uiso 1 1 calc R U .
H22B H 0.6576 0.2817 0.4399 0.049 Uiso 1 1 calc R U .
H22C H 0.6146 0.3582 0.3746 0.049 Uiso 1 1 calc R U .
C23 C 0.5504(2) 0.1568(3) 0.3818(2) 0.0269(9) Uani 1 1 d . . .
H23A H 0.5348 0.0875 0.3562 0.032 Uiso 1 1 calc R U .
H23B H 0.5661 0.1422 0.4407 0.032 Uiso 1 1 calc R U .
C24 C 0.4890(2) 0.2330(3) 0.3790(3) 0.0348(10) Uani 1 1 d . . .
H24A H 0.4530 0.2023 0.4112 0.052 Uiso 1 1 calc R U .
H24B H 0.4704 0.2433 0.3212 0.052 Uiso 1 1 calc R U .
H24C H 0.5039 0.3026 0.4030 0.052 Uiso 1 1 calc R U .
C25 C 0.50256(17) 0.1568(3) 0.1448(2) 0.0168(8) Uani 1 1 d . . .
C26 C 0.47114(19) 0.0584(3) 0.1017(3) 0.0244(9) Uani 1 1 d . . .
H26A H 0.4367 0.0268 0.1357 0.037 Uiso 1 1 calc R U .
H26B H 0.5076 0.0055 0.0940 0.037 Uiso 1 1 calc R U .
H26C H 0.4487 0.0791 0.0473 0.037 Uiso 1 1 calc R U .
C27 C 0.48639(17) 0.7703(3) 0.2915(2) 0.0163(8) Uani 1 1 d . . .
H27A H 0.4948 0.6934 0.3056 0.020 Uiso 1 1 calc R U .
H27B H 0.4641 0.8038 0.3381 0.020 Uiso 1 1 calc R U .
C28 C 0.43683(17) 0.7772(3) 0.2126(2) 0.0167(8) Uani 1 1 d . . .
H28A H 0.4190 0.8518 0.2064 0.020 Uiso 1 1 calc R U .
H28B H 0.4628 0.7609 0.1638 0.020 Uiso 1 1 calc R U .
C29 C 0.37628(18) 0.7003(3) 0.2136(2) 0.0177(8) Uani 1 1 d . . .
H29A H 0.3530 0.7100 0.2654 0.021 Uiso 1 1 calc R U .
H29B H 0.3422 0.7153 0.1658 0.021 Uiso 1 1 calc R U .
C30 C 0.36253(16) 0.5017(3) 0.2089(2) 0.0155(8) Uani 1 1 d . . .
O10 O 0.8252(2) 0.5921(3) -0.0353(2) 0.0566(9) Uani 1 1 d D . .
H101 H 0.829(3) 0.561(4) -0.0816(18) 0.085 Uiso 1 1 d D U .
H102 H 0.827(3) 0.549(4) 0.006(2) 0.085 Uiso 1 1 d D U .
O11 O 0.5000 0.3883(3) 0.0000 0.0234(8) Uani 1 2 d DS T P
H111 H 0.506(2) 0.343(2) -0.0386(17) 0.035 Uiso 1 1 d D U .

loop_
_atom_site_aniso_label
_atom_site_aniso_U_11
_atom_site_aniso_U_22
_atom_site_aniso_U_33
_atom_site_aniso_U_23
_atom_site_aniso_U_13
_atom_site_aniso_U_12
Cl1 0.0139(4) 0.0127(4) 0.0318(5) -0.0014(4) 0.0052(4) 0.0011(4)
O1 0.0193(15) 0.057(2) 0.0326(17) -0.0231(15) 0.0053(13) -0.0118(14)
O2 0.0145(13) 0.0216(14) 0.0184(13) -0.0052(11) 0.0029(10) -0.0005(10)
O3 0.0152(13) 0.0162(14) 0.0318(16) -0.0014(12) -0.0009(11) -0.0028(11)
O4 0.0245(14) 0.0109(14) 0.0394(17) 0.0008(12) 0.0114(12) 0.0001(11)
O5 0.0392(18) 0.0256(16) 0.0440(19) -0.0213(14) -0.0117(14) 0.0086(13)
O6 0.0124(13) 0.0199(14) 0.0231(14) -0.0055(11) 0.0048(10) -0.0003(11)
O7 0.0139(13) 0.0198(14) 0.0273(15) -0.0019(11) -0.0008(11) 0.0004(11)
O8 0.0140(13) 0.0239(15) 0.0396(16) 0.0043(13) 0.0020(11) 0.0064(11)
O9 0.0205(14) 0.0216(15) 0.0251(15) -0.0025(11) -0.0015(11) 0.0090(11)
N1 0.0146(16) 0.0198(17) 0.0189(17) -0.0049(14) -0.0028(13) -0.0003(13)
N2 0.0131(16) 0.0104(16) 0.0219(17) -0.0021(14) -0.0001(13) -0.0022(13)
N3 0.0151(15) 0.0109(16) 0.0225(17) -0.0018(13) 0.0056(13) -0.0006(13)
N4 0.0091(15) 0.0137(15) 0.0198(16) -0.0033(13) 0.0046(12) 0.0008(12)
N5 0.0097(16) 0.0138(16) 0.0249(18) -0.0007(13) 0.0042(13) 0.0031(13)
N6 0.0136(16) 0.0098(15) 0.0244(18) 0.0006(13) 0.0017(13) 0.0033(13)
N7 0.0081(16) 0.0155(16) 0.0274(18) -0.0022(14) 0.0019(13) 0.0007(13)
N8 0.0101(17) 0.0149(17) 0.033(2) -0.0043(14) -0.0023(14) 0.0007(15)
N9 0.0121(15) 0.0107(17) 0.035(2) -0.0010(14) 0.0015(13) -0.0003(14)
C1 0.032(2) 0.037(3) 0.027(2) 0.0035(19) 0.0038(18) -0.005(2)
C2 0.020(2) 0.029(2) 0.024(2) -0.0028(18) 0.0028(16) 0.0007(17)
C3 0.020(2) 0.026(2) 0.018(2) -0.0019(17) -0.0010(15) -0.0013(17)
C4 0.024(2) 0.052(3) 0.030(2) 0.009(2) -0.0050(18) 0.003(2)
C5 0.0141(18) 0.025(2) 0.0154(18) -0.0069(16) -0.0025(14) 0.0021(16)
C6 0.019(2) 0.027(2) 0.018(2) -0.0054(17) -0.0008(16) -0.0012(17)
C7 0.0107(17) 0.0209(19) 0.021(2) -0.0044(16) 0.0035(14) 0.0015(15)
C8 0.023(2) 0.030(2) 0.026(2) 0.0009(18) -0.0024(17) 0.0070(17)
C9 0.0104(17) 0.0136(18) 0.021(2) -0.0043(15) 0.0030(14) -0.0013(14)
C10 0.0089(17) 0.0152(18) 0.0187(19) -0.0026(15) 0.0034(14) -0.0021(14)
C11 0.0162(18) 0.0154(18) 0.021(2) 0.0046(16) 0.0028(15) 0.0007(15)
C12 0.021(2) 0.026(2) 0.020(2) 0.0021(17) -0.0012(16) 0.0038(16)
C13 0.0080(16) 0.0139(19) 0.024(2) 0.0014(15) -0.0006(14) 0.0011(14)
C14 0.0148(18) 0.0093(17) 0.022(2) -0.0043(15) 0.0034(15) 0.0017(14)
C15 0.0136(18) 0.017(2) 0.025(2) -0.0041(16) 0.0054(16) -0.0012(15)
C16 0.0119(18) 0.0132(18) 0.0177(19) 0.0015(15) -0.0019(14) 0.0014(14)
C17 0.0146(18) 0.0145(18) 0.019(2) -0.0047(15) 0.0024(15) 0.0002(15)
C18 0.0140(19) 0.023(2) 0.023(2) -0.0066(16) 0.0008(15) -0.0007(16)
C19 0.0124(18) 0.0124(18) 0.024(2) -0.0030(15) -0.0043(15) -0.0017(14)
C20 0.0149(18) 0.0121(18) 0.023(2) 0.0004(15) 0.0008(15) 0.0022(14)
C21 0.026(2) 0.019(2) 0.024(2) 0.0053(17) -0.0019(16) 0.0069(16)
C22 0.035(2) 0.036(2) 0.025(2) 0.0002(19) -0.0099(19) -0.002(2)
C23 0.037(2) 0.025(2) 0.020(2) 0.0041(17) 0.0056(18) 0.0072(19)
C24 0.037(3) 0.036(2) 0.033(3) 0.004(2) 0.013(2) 0.009(2)
C25 0.0113(18) 0.022(2) 0.0186(19) -0.0019(15) 0.0064(15) 0.0006(15)
C26 0.0155(19) 0.021(2) 0.037(2) -0.0067(17) 0.0025(17) 0.0010(15)
C27 0.0159(18) 0.0157(18) 0.0175(19) 0.0010(15) 0.0023(15) 0.0009(15)
C28 0.0131(18) 0.0167(19) 0.021(2) 0.0017(16) 0.0037(15) 0.0029(15)
C29 0.0153(18) 0.0152(18) 0.022(2) -0.0002(16) 0.0009(15) 0.0024(15)
C30 0.0129(17) 0.019(2) 0.0138(18) 0.0002(15) -0.0019(14) 0.0037(15)
O10 0.079(3) 0.042(2) 0.048(2) 0.0029(18) 0.003(2) 0.007(2)
O11 0.0184(19) 0.020(2) 0.031(2) 0.000 0.0006(17) 0.000

loop_
_atom_type_symbol
_atom_type_description
_atom_type_scat_dispersion_real
_atom_type_scat_dispersion_imag
_atom_type_scat_source
C C 0.0033 0.0016 'International Tables Vol C Tables 4.2.6.8 and 6.1.1.4'
H H 0.0000 0.0000 'International Tables Vol C Tables 4.2.6.8 and 6.1.1.4'
N N 0.0061 0.0033 'International Tables Vol C Tables 4.2.6.8 and 6.1.1.4'
O O 0.0106 0.0060 'International Tables Vol C Tables 4.2.6.8 and 6.1.1.4'
Cl Cl 0.1484 0.1585 'International Tables Vol C Tables 4.2.6.8 and 6.1.1.4'

loop_
_geom_angle_atom_site_label_1
_geom_angle_atom_site_label_2
_geom_angle_atom_site_label_3
_geom_angle
C6 O2 C7 115.9(3)
C15 N1 C5 123.3(3)
C10 N2 C11 119.7(3)
C13 N3 C14 123.4(3)
C16 N4 C9 121.0(3)
C19 N5 C17 122.2(3)
C25 N6 C20 122.6(3)
C30 N7 C29 124.8(3)
C1 C2 C3 113.5(3)
C2 C3 C4 111.6(3)
C2 C3 C5 109.9(3)
C4 C3 C5 110.5(3)
N1 C5 C6 108.6(3)
N1 C5 C3 111.3(3)
C6 C5 C3 112.4(3)
O1 C6 O2 123.9(3)
O1 C6 C5 126.1(3)
O2 C6 C5 110.0(3)
O2 C7 C8 109.5(3)
O2 C7 C9 105.8(3)
C8 C7 C9 115.0(3)
N4 C9 C7 114.2(3)
N4 C9 C10 112.1(3)
C7 C9 C10 110.7(3)
O3 C10 N2 122.0(3)
O3 C10 C9 119.5(3)
N2 C10 C9 118.5(3)
N2 C11 C13 111.5(3)
N2 C11 C12 109.7(3)
C13 C11 C12 110.7(3)
O4 C13 N3 123.7(3)
O4 C13 C11 120.9(3)
N3 C13 C11 115.3(3)
N3 C14 C15 110.7(3)
N3 C14 C27 110.4(3)
C15 C14 C27 110.6(3)
O5 C15 N1 124.0(4)
O5 C15 C14 121.6(3)
N1 C15 C14 114.4(3)
O6 C16 N4 122.5(3)
O6 C16 C17 120.5(3)
N4 C16 C17 116.8(3)
N5 C17 C16 114.6(3)
N5 C17 C18 110.1(3)
C16 C17 C18 108.5(3)
O7 C18 C17 110.5(3)
O8 C19 N5 121.9(3)
O8 C19 C20 122.5(3)
N5 C19 C20 115.4(3)
N6 C20 C19 106.0(3)
N6 C20 C21 112.7(3)
C19 C20 C21 112.5(3)
C20 C21 C23 113.0(3)
C20 C21 C22 107.9(3)
C23 C21 C22 112.3(3)
C24 C23 C21 115.2(3)
O9 C25 N6 122.5(3)
O9 C25 C26 121.6(3)
N6 C25 C26 115.9(3)
C28 C27 C14 113.2(3)
C29 C28 C27 112.9(3)
N7 C29 C28 108.9(3)
N8 C30 N9 119.6(3)
N8 C30 N7 119.2(3)
N9 C30 N7 121.2(3)

loop_
_geom_bond_atom_site_label_1
_geom_bond_atom_site_label_2
_geom_bond_distance
O1 C6 1.192(4)
O2 C6 1.360(4)
O2 C7 1.456(4)
O3 C10 1.235(4)
O4 C13 1.229(4)
O5 C15 1.217(4)
O6 C16 1.228(4)
O7 C18 1.431(4)
O8 C19 1.232(4)
O9 C25 1.240(4)
N1 C15 1.348(5)
N1 C5 1.460(5)
N2 C10 1.330(4)
N2 C11 1.466(4)
N3 C13 1.343(4)
N3 C14 1.464(4)
N4 C16 1.354(4)
N4 C9 1.450(4)
N5 C19 1.347(5)
N5 C17 1.445(4)
N6 C25 1.343(4)
N6 C20 1.462(5)
N7 C30 1.328(4)
N7 C29 1.467(4)
N8 C30 1.324(4)
N9 C30 1.325(4)
C1 C2 1.524(5)
C2 C3 1.526(5)
C3 C4 1.539(5)
C3 C5 1.540(5)
C5 C6 1.516(5)
C7 C8 1.503(5)
C7 C9 1.521(5)
C9 C10 1.527(5)
C11 C13 1.529(5)
C11 C12 1.530(5)
C14 C15 1.534(5)
C14 C27 1.537(5)
C16 C17 1.511(5)
C17 C18 1.527(5)
C19 C20 1.516(5)
C20 C21 1.528(5)
C21 C23 1.531(5)
C21 C22 1.539(5)
C23 C24 1.518(5)
C25 C26 1.507(5)
C27 C28 1.531(5)
C28 C29 1.513(5)

loop_
_geom_hbond_atom_site_label_D
_geom_hbond_atom_site_label_H
_geom_hbond_atom_site_label_A
_geom_hbond_distance_DH
_geom_hbond_distance_HA
_geom_hbond_distance_DA
_geom_hbond_angle_DHA
_geom_hbond_site_symmetry_A
O7 H7A O11 0.84(4) 2.04(4) 2.814(3) 153(4) .
N1 H1 Cl1 0.83(4) 2.76(4) 3.568(3) 166(4) .
N2 H2 O7 0.76(4) 2.38(4) 3.093(4) 158(4) .
N2 H2 N4 0.76(4) 2.40(4) 2.728(4) 108(3) .
N3 H3 Cl1 0.95(4) 2.30(4) 3.210(3) 162(3) .
N4 H4 Cl1 0.85(4) 2.67(4) 3.502(3) 167(3) .
N5 H5 Cl1 0.75(4) 2.64(4) 3.291(3) 145(4) .
N6 H6 O4 0.86(3) 2.06(4) 2.888(4) 161(3) 1_545
N7 H7 Cl1 0.85(4) 2.43(4) 3.275(3) 169(3) .
N8 H8A O9 0.79(5) 2.44(5) 2.887(4) 117(4) .
N8 H8B O3 0.85(4) 2.09(4) 2.865(5) 150(3) 3_445
N9 H9A O8 0.94(4) 1.92(4) 2.841(4) 169(3) 3_455
N9 H9B O3 0.88(4) 2.10(4) 2.911(4) 153(3) 3_445
C17 H17 O10 1.00 2.53 3.274(5) 131.4 4_645
C20 H20 Cl1 1.00 2.95 3.792(4) 142.6 .
C26 H26B O4 0.98 2.65 3.455(4) 140.0 1_545
C26 H26C O10 0.98 2.64 3.465(5) 141.5 3_445
C27 H27A Cl1 0.99 2.92 3.638(4) 130.5 .
O10 H101 O4 0.851(3) 2.21(3) 3.001(4) 155(6) 4_645
O10 H102 O6 0.852(3) 2.029(15) 2.864(4) 166(6) .
O11 H111 O9 0.850(3) 1.960(6) 2.808(3) 176(4) 2_655

loop_
_geom_torsion_atom_site_label_1
_geom_torsion_atom_site_label_2
_geom_torsion_atom_site_label_3
_geom_torsion_atom_site_label_4
_geom_torsion
C1 C2 C3 C4 -66.6(4)
C1 C2 C3 C5 170.4(3)
C15 N1 C5 C6 -101.5(4)
C15 N1 C5 C3 134.2(3)
C2 C3 C5 N1 -66.0(4)
C4 C3 C5 N1 170.4(3)
C2 C3 C5 C6 171.9(3)
C4 C3 C5 C6 48.3(4)
C7 O2 C6 O1 -1.2(5)
C7 O2 C6 C5 178.6(3)
N1 C5 C6 O1 126.6(4)
C3 C5 C6 O1 -109.8(4)
N1 C5 C6 O2 -53.2(4)
C3 C5 C6 O2 70.4(4)
C6 O2 C7 C8 95.3(4)
C6 O2 C7 C9 -140.3(3)
C16 N4 C9 C7 -123.8(3)
C16 N4 C9 C10 109.3(3)
O2 C7 C9 N4 -65.9(3)
C8 C7 C9 N4 55.1(4)
O2 C7 C9 C10 61.8(3)
C8 C7 C9 C10 -177.3(3)
C11 N2 C10 O3 0.1(5)
C11 N2 C10 C9 -179.6(3)
N4 C9 C10 O3 167.1(3)
C7 C9 C10 O3 38.3(4)
N4 C9 C10 N2 -13.1(4)
C7 C9 C10 N2 -141.9(3)
C10 N2 C11 C13 -63.4(4)
C10 N2 C11 C12 173.6(3)
C14 N3 C13 O4 -2.2(5)
C14 N3 C13 C11 -178.9(3)
N2 C11 C13 O4 136.6(3)
C12 C11 C13 O4 -101.0(4)
N2 C11 C13 N3 -46.6(4)
C12 C11 C13 N3 75.8(4)
C13 N3 C14 C15 -96.7(4)
C13 N3 C14 C27 140.5(3)
C5 N1 C15 O5 -11.5(6)
C5 N1 C15 C14 170.0(3)
N3 C14 C15 O5 131.8(4)
C27 C14 C15 O5 -105.5(4)
N3 C14 C15 N1 -49.6(4)
C27 C14 C15 N1 73.1(4)
C9 N4 C16 O6 10.9(5)
C9 N4 C16 C17 -163.8(3)
C19 N5 C17 C16 -83.7(4)
C19 N5 C17 C18 153.7(3)
O6 C16 C17 N5 161.0(3)
N4 C16 C17 N5 -24.2(4)
O6 C16 C17 C18 -75.5(4)
N4 C16 C17 C18 99.3(3)
N5 C17 C18 O7 59.4(4)
C16 C17 C18 O7 -66.8(3)
C17 N5 C19 O8 2.9(5)
C17 N5 C19 C20 -172.8(3)
C25 N6 C20 C19 -97.7(4)
C25 N6 C20 C21 139.0(3)
O8 C19 C20 N6 -85.7(4)
N5 C19 C20 N6 90.0(3)
O8 C19 C20 C21 37.8(4)
N5 C19 C20 C21 -146.6(3)
N6 C20 C21 C23 -51.3(4)
C19 C20 C21 C23 -171.0(3)
N6 C20 C21 C22 -176.1(3)
C19 C20 C21 C22 64.2(4)
C20 C21 C23 C24 -56.6(4)
C22 C21 C23 C24 65.8(4)
C20 N6 C25 O9 -4.4(5)
C20 N6 C25 C26 178.7(3)
N3 C14 C27 C28 -55.4(4)
C15 C14 C27 C28 -178.3(3)
C14 C27 C28 C29 165.8(3)
C30 N7 C29 C28 179.3(3)
C27 C28 C29 N7 -68.1(4)
C29 N7 C30 N8 -179.2(3)
C29 N7 C30 N9 1.4(5)
